data_7244224
loop_
_publ_author_name
'Ioannou, Polydoros-Chrysovalantis'
'Coufal, Radek'
'Kakridi, Kalliopi'
'Raptopoulou, Catherine P.'
'Trhl\'ikov\'a, Olga'
'Psycharis, Vassilis'
'Zedn\'ik, Ji\<r\'i'
'Kyritsis, Panayotis'
'Vohl\'idal, Ji\<r\'i'

_publ_section_title
;
 Effects of the halogenido ligands on the Kumada-coupling catalytic
 activity of [Ni{tBuN(PPh2)2-\k2P}X2], X = Cl, Br, I, complexes
;
_journal_issue 4
_journal_name_full 'RSC Advances'
_journal_page_first 2227
_journal_page_last 2236
_journal_paper_doi 10.1039/D1RA04572E
_journal_volume 12
_journal_year 2022
_chemical_formula_sum 'C28 H29 I2 N Ni P2'
_chemical_formula_weight 753.97
_space_group_crystal_system monoclinic
_space_group_IT_number 14
_space_group_name_Hall '-P 2ybc'
_space_group_name_H-M_alt 'P 1 21/c 1'
_atom_sites_solution_hydrogens difmap
_audit_creation_method SHELXL-2014/6
_audit_update_record
;
2019-12-03 deposited with the CCDC.	2021-12-27 downloaded from the CCDC.
;
_cell_angle_alpha 90
_cell_angle_beta 92.7270(10)
_cell_angle_gamma 90
_cell_formula_units_Z 4
_cell_length_a 15.4142(3)
_cell_length_b 10.0508(2)
_cell_length_c 18.3727(3)
_cell_measurement_reflns_used 47681
_cell_measurement_temperature 160(2)
_cell_measurement_theta_max 27.5
_cell_measurement_theta_min 3.0
_cell_volume 2843.17(9)
_computing_cell_refinement 'CrystalClear, Rigaku MSC, 2005'
_computing_data_collection 'CrystalClear, Rigaku MSC, 2005'
_computing_data_reduction 'CrystalClear, Rigaku MSC, 2005'
_computing_molecular_graphics 'Diamond ver.3.1'
_computing_publication_material 'publCIF J.Appl.Cryst. 2010, 43, 920'
_computing_structure_refinement 'SHELXL-2014/7 (Sheldrick, 2014)'
_computing_structure_solution 'SHELXS-2013/1 (Sheldrick, 2008)'
_diffrn_ambient_temperature 160(2)
_diffrn_measured_fraction_theta_full 0.997
_diffrn_measured_fraction_theta_max 0.998
_diffrn_measurement_device_type 'Rigaku R-AXIS SPIDER IPDS'
_diffrn_measurement_method '\q scans'
_diffrn_radiation_type MoK\a
_diffrn_radiation_wavelength 0.71073
_diffrn_reflns_av_R_equivalents 0.0200
_diffrn_reflns_av_unetI/netI 0.0104
_diffrn_reflns_Laue_measured_fraction_full 0.997
_diffrn_reflns_Laue_measured_fraction_max 0.998
_diffrn_reflns_limit_h_max 19
_diffrn_reflns_limit_h_min -19
_diffrn_reflns_limit_k_max 12
_diffrn_reflns_limit_k_min -12
_diffrn_reflns_limit_l_max 23
_diffrn_reflns_limit_l_min -23
_diffrn_reflns_number 49930
_diffrn_reflns_point_group_measured_fraction_full 0.997
_diffrn_reflns_point_group_measured_fraction_max 0.998
_diffrn_reflns_theta_full 25.242
_diffrn_reflns_theta_max 26.996
_diffrn_reflns_theta_min 3.006
_exptl_absorpt_coefficient_mu 2.984
_exptl_absorpt_correction_T_max 1.000
_exptl_absorpt_correction_T_min 0.716
_exptl_absorpt_correction_type empirical
_exptl_absorpt_process_details 'CrystalClear, Rigaku MSC, 2005'
_exptl_crystal_colour red
_exptl_crystal_density_diffrn 1.761
_exptl_crystal_description parallelepiped
_exptl_crystal_F_000 1472
_exptl_crystal_size_max 0.37
_exptl_crystal_size_mid 0.26
_exptl_crystal_size_min 0.12
_refine_diff_density_max 0.467
_refine_diff_density_min -0.330
_refine_diff_density_rms 0.059
_refine_ls_extinction_method none
_refine_ls_goodness_of_fit_ref 1.121
_refine_ls_hydrogen_treatment refall
_refine_ls_matrix_type full
_refine_ls_number_parameters 423
_refine_ls_number_reflns 6206
_refine_ls_number_restraints 0
_refine_ls_restrained_S_all 1.121
_refine_ls_R_factor_all 0.0165
_refine_ls_R_factor_gt 0.0156
_refine_ls_shift/su_max 0.001
_refine_ls_shift/su_mean 0.000
_refine_ls_structure_factor_coef Fsqd
_refine_ls_weighting_details 'w=1/[\s^2^(Fo^2^)+(0.0181P)^2^+1.6406P] where P=(Fo^2^+2Fc^2^)/3'
_refine_ls_weighting_scheme calc
_refine_ls_wR_factor_gt 0.0390
_refine_ls_wR_factor_ref 0.0394
_reflns_Friedel_coverage 0.000
_reflns_number_gt 5996
_reflns_number_total 6206
_reflns_threshold_expression 'I > 2\s(I)'
_cod_data_source_file d1ra04572e3.cif
_cod_data_source_block NIPPI
_cod_original_sg_symbol_H-M 'P 21/c'
_cod_database_code 7244224
_shelx_space_group_comment
;
The symmetry employed for this shelxl refinement is uniquely defined
by the following loop, which should always be used as a source of
symmetry information in preference to the above space-group names.
They are only intended as comments.
;
_shelxl_version_number 2014/6

loop_
_space_group_symop_operation_xyz
'x, y, z'
'-x, y+1/2, -z+1/2'
'-x, -y, -z'
'x, -y-1/2, z-1/2'

loop_
_atom_site_label
_atom_site_type_symbol
_atom_site_fract_x
_atom_site_fract_y
_atom_site_fract_z
_atom_site_U_iso_or_equiv
_atom_site_adp_type
_atom_site_occupancy
_atom_site_site_symmetry_order
_atom_site_calc_flag
_atom_site_refinement_flags_posn
_atom_site_refinement_flags_adp
_atom_site_refinement_flags_occupancy
_atom_site_disorder_assembly
_atom_site_disorder_group
Ni1 Ni 0.25064(2) 0.08087(2) 0.24036(2) 0.01645(4) Uani 1 1 d . . . . .
I1 I 0.25892(2) 0.31626(2) 0.28697(2) 0.02616(4) Uani 1 1 d . . . . .
I2 I 0.26020(2) -0.03858(2) 0.36064(2) 0.03217(4) Uani 1 1 d . . . . .
P1 P 0.24413(2) 0.14112(4) 0.12890(2) 0.01664(7) Uani 1 1 d . . . . .
C1 C 0.34100(10) 0.21516(15) 0.09383(9) 0.0207(3) Uani 1 1 d . . . . .
C2 C 0.41774(10) 0.20868(16) 0.13764(10) 0.0233(3) Uani 1 1 d . . . . .
C3 C 0.49502(12) 0.25863(19) 0.11242(11) 0.0319(4) Uani 1 1 d . . . . .
C4 C 0.49589(13) 0.31635(19) 0.04433(12) 0.0377(5) Uani 1 1 d . . . . .
C5 C 0.42016(14) 0.3255(2) 0.00103(11) 0.0371(4) Uani 1 1 d . . . . .
C6 C 0.34262(12) 0.27497(19) 0.02523(10) 0.0298(4) Uani 1 1 d . . . . .
C7 C 0.15399(10) 0.24816(15) 0.10193(8) 0.0200(3) Uani 1 1 d . . . . .
C8 C 0.16519(12) 0.38270(18) 0.08745(11) 0.0322(4) Uani 1 1 d . . . . .
C9 C 0.09345(14) 0.46548(19) 0.07794(14) 0.0417(5) Uani 1 1 d . . . . .
C10 C 0.01058(13) 0.4160(2) 0.08326(11) 0.0346(4) Uani 1 1 d . . . . .
C11 C -0.00106(12) 0.2834(2) 0.09859(11) 0.0349(4) Uani 1 1 d . . . . .
C12 C 0.07007(12) 0.20043(18) 0.10794(11) 0.0309(4) Uani 1 1 d . . . . .
N1 N 0.22723(9) -0.01691(13) 0.09550(7) 0.0191(3) Uani 1 1 d . . . . .
P2 P 0.23721(2) -0.09739(4) 0.17745(2) 0.01689(8) Uani 1 1 d . . . . .
C13 C 0.33049(10) -0.20757(16) 0.17853(9) 0.0207(3) Uani 1 1 d . . . . .
C14 C 0.41207(11) -0.14888(19) 0.18741(11) 0.0304(4) Uani 1 1 d . . . . .
C15 C 0.48681(12) -0.2247(2) 0.18434(11) 0.0361(4) Uani 1 1 d . . . . .
C16 C 0.48094(12) -0.3607(2) 0.17440(10) 0.0338(4) Uani 1 1 d . . . . .
C17 C 0.40087(13) -0.4205(2) 0.16700(12) 0.0369(4) Uani 1 1 d . . . . .
C18 C 0.32543(12) -0.34472(18) 0.16848(11) 0.0299(4) Uani 1 1 d . . . . .
C19 C 0.14243(10) -0.20013(16) 0.19036(9) 0.0214(3) Uani 1 1 d . . . . .
C20 C 0.06301(11) -0.17246(17) 0.15324(11) 0.0283(4) Uani 1 1 d . . . . .
C21 C -0.01047(11) -0.2475(2) 0.16634(12) 0.0353(4) Uani 1 1 d . . . . .
C22 C -0.00519(12) -0.3513(2) 0.21517(12) 0.0388(4) Uani 1 1 d . . . . .
C23 C 0.07286(13) -0.3800(2) 0.25243(11) 0.0365(4) Uani 1 1 d . . . . .
C24 C 0.14625(12) -0.30332(18) 0.24123(10) 0.0283(4) Uani 1 1 d . . . . .
C25 C 0.23081(12) -0.06999(17) 0.01857(9) 0.0257(3) Uani 1 1 d . . . . .
C26 C 0.32457(14) -0.0707(3) -0.00540(12) 0.0409(5) Uani 1 1 d . . . . .
C27 C 0.19626(15) -0.2124(2) 0.01631(11) 0.0358(4) Uani 1 1 d . . . . .
C28 C 0.17284(14) 0.0162(2) -0.03172(10) 0.0337(4) Uani 1 1 d . . . . .
H2 H 0.4167(12) 0.1780(19) 0.1848(11) 0.022(5) Uiso 1 1 d . . . . .
H3 H 0.5464(15) 0.253(2) 0.1429(12) 0.036(6) Uiso 1 1 d . . . . .
H4 H 0.5475(16) 0.348(2) 0.0276(13) 0.048(7) Uiso 1 1 d . . . . .
H5 H 0.4180(14) 0.367(2) -0.0444(13) 0.038(6) Uiso 1 1 d . . . . .
H6 H 0.2908(14) 0.280(2) -0.0050(11) 0.029(5) Uiso 1 1 d . . . . .
H8 H 0.2214(15) 0.418(2) 0.0837(13) 0.039(6) Uiso 1 1 d . . . . .
H9 H 0.1022(17) 0.558(3) 0.0682(15) 0.058(8) Uiso 1 1 d . . . . .
H10 H -0.0355(15) 0.475(2) 0.0781(13) 0.040(6) Uiso 1 1 d . . . . .
H11 H -0.0566(16) 0.247(2) 0.1027(13) 0.045(6) Uiso 1 1 d . . . . .
H12 H 0.0612(15) 0.112(2) 0.1185(12) 0.041(6) Uiso 1 1 d . . . . .
H14 H 0.4158(14) -0.056(2) 0.1950(13) 0.039(6) Uiso 1 1 d . . . . .
H15 H 0.5414(17) -0.184(3) 0.1895(14) 0.052(7) Uiso 1 1 d . . . . .
H16 H 0.5320(16) -0.414(2) 0.1731(13) 0.048(7) Uiso 1 1 d . . . . .
H17 H 0.3966(16) -0.510(3) 0.1578(14) 0.049(7) Uiso 1 1 d . . . . .
H18 H 0.2738(16) -0.385(2) 0.1660(13) 0.044(6) Uiso 1 1 d . . . . .
H20 H 0.0597(14) -0.106(2) 0.1177(12) 0.034(6) Uiso 1 1 d . . . . .
H21 H -0.0668(15) -0.225(2) 0.1394(13) 0.042(6) Uiso 1 1 d . . . . .
H22 H -0.0544(15) -0.407(2) 0.2231(13) 0.044(6) Uiso 1 1 d . . . . .
H23 H 0.0777(14) -0.454(2) 0.2855(13) 0.039(6) Uiso 1 1 d . . . . .
H24 H 0.1984(14) -0.318(2) 0.2691(11) 0.030(5) Uiso 1 1 d . . . . .
H26A H 0.3260(16) -0.110(3) -0.0491(15) 0.051(7) Uiso 1 1 d . . . . .
H26B H 0.3634(17) -0.118(3) 0.0270(14) 0.052(7) Uiso 1 1 d . . . . .
H26C H 0.3483(17) 0.015(3) -0.0072(14) 0.051(7) Uiso 1 1 d . . . . .
H27A H 0.2309(17) -0.267(3) 0.0496(15) 0.055(7) Uiso 1 1 d . . . . .
H27B H 0.2006(16) -0.242(3) -0.0305(14) 0.049(7) Uiso 1 1 d . . . . .
H27C H 0.1337(16) -0.216(2) 0.0285(12) 0.038(6) Uiso 1 1 d . . . . .
H28A H 0.1771(14) -0.017(2) -0.0821(13) 0.036(6) Uiso 1 1 d . . . . .
H28B H 0.1108(16) 0.011(2) -0.0164(13) 0.044(6) Uiso 1 1 d . . . . .
H28C H 0.1926(14) 0.102(2) -0.0324(12) 0.034(6) Uiso 1 1 d . . . . .

loop_
_atom_site_aniso_label
_atom_site_aniso_U_11
_atom_site_aniso_U_22
_atom_site_aniso_U_33
_atom_site_aniso_U_23
_atom_site_aniso_U_13
_atom_site_aniso_U_12
Ni1 0.01743(9) 0.01771(9) 0.01423(9) -0.00060(7) 0.00092(7) -0.00074(7)
I1 0.02477(6) 0.02429(6) 0.02961(6) -0.00963(4) 0.00311(4) -0.00094(4)
I2 0.04069(7) 0.03715(7) 0.01836(6) 0.00748(4) -0.00205(4) -0.00755(5)
P1 0.01790(17) 0.01630(17) 0.01573(17) 0.00053(14) 0.00084(13) -0.00034(14)
C1 0.0217(7) 0.0190(7) 0.0218(7) 0.0002(6) 0.0046(6) -0.0017(6)
C2 0.0229(8) 0.0195(7) 0.0275(8) 0.0005(6) 0.0029(6) 0.0013(6)
C3 0.0211(8) 0.0293(9) 0.0456(11) -0.0013(8) 0.0055(7) 0.0005(7)
C4 0.0299(9) 0.0320(10) 0.0529(12) 0.0032(9) 0.0209(9) -0.0023(8)
C5 0.0422(11) 0.0367(10) 0.0338(10) 0.0093(8) 0.0152(8) -0.0026(8)
C6 0.0328(9) 0.0315(9) 0.0253(8) 0.0054(7) 0.0037(7) -0.0022(7)
C7 0.0218(7) 0.0198(7) 0.0181(7) 0.0011(6) -0.0018(6) 0.0026(6)
C8 0.0266(9) 0.0220(8) 0.0476(11) 0.0018(8) -0.0013(8) -0.0017(7)
C9 0.0388(11) 0.0208(9) 0.0649(14) 0.0068(9) -0.0031(10) 0.0048(8)
C10 0.0303(9) 0.0318(10) 0.0412(11) 0.0046(8) -0.0039(8) 0.0102(8)
C11 0.0228(8) 0.0363(10) 0.0451(11) 0.0071(8) -0.0016(8) 0.0014(7)
C12 0.0261(8) 0.0231(8) 0.0436(11) 0.0092(8) 0.0023(7) 0.0006(7)
N1 0.0253(6) 0.0167(6) 0.0152(6) -0.0015(5) 0.0002(5) 0.0000(5)
P2 0.01667(17) 0.01552(17) 0.01847(18) 0.00017(14) 0.00073(14) -0.00008(13)
C13 0.0192(7) 0.0205(7) 0.0223(7) 0.0026(6) 0.0011(6) 0.0024(6)
C14 0.0226(8) 0.0254(9) 0.0429(11) 0.0039(8) -0.0030(7) -0.0006(7)
C15 0.0202(8) 0.0431(11) 0.0446(11) 0.0099(9) -0.0006(7) 0.0024(8)
C16 0.0299(9) 0.0418(11) 0.0302(9) 0.0063(8) 0.0057(7) 0.0168(8)
C17 0.0380(10) 0.0262(9) 0.0470(11) -0.0021(8) 0.0060(9) 0.0114(8)
C18 0.0264(9) 0.0211(8) 0.0423(10) -0.0022(7) 0.0037(7) 0.0009(7)
C19 0.0184(7) 0.0204(7) 0.0258(8) -0.0036(6) 0.0041(6) -0.0019(6)
C20 0.0226(8) 0.0234(8) 0.0388(10) -0.0027(7) -0.0003(7) 0.0010(6)
C21 0.0188(8) 0.0372(10) 0.0500(11) -0.0084(9) 0.0014(8) -0.0003(7)
C22 0.0260(9) 0.0437(11) 0.0476(12) -0.0049(9) 0.0123(8) -0.0130(8)
C23 0.0350(10) 0.0384(11) 0.0369(10) 0.0064(9) 0.0087(8) -0.0112(8)
C24 0.0255(8) 0.0303(9) 0.0291(9) 0.0034(7) 0.0022(7) -0.0052(7)
C25 0.0333(9) 0.0268(8) 0.0171(7) -0.0055(6) 0.0019(6) -0.0001(7)
C26 0.0394(11) 0.0513(13) 0.0329(10) -0.0183(10) 0.0112(9) 0.0018(10)
C27 0.0552(13) 0.0272(9) 0.0247(9) -0.0095(8) -0.0017(8) -0.0030(9)
C28 0.0472(11) 0.0358(10) 0.0177(8) -0.0004(7) -0.0027(7) -0.0003(9)

loop_
_atom_type_symbol
_atom_type_description
_atom_type_scat_dispersion_real
_atom_type_scat_dispersion_imag
_atom_type_scat_source
C C 0.0033 0.0016 'International Tables Vol C Tables 4.2.6.8 and 6.1.1.4'
H H 0.0000 0.0000 'International Tables Vol C Tables 4.2.6.8 and 6.1.1.4'
N N 0.0061 0.0033 'International Tables Vol C Tables 4.2.6.8 and 6.1.1.4'
P P 0.1023 0.0942 'International Tables Vol C Tables 4.2.6.8 and 6.1.1.4'
Ni Ni 0.3393 1.1124 'International Tables Vol C Tables 4.2.6.8 and 6.1.1.4'
I I -0.4742 1.8119 'International Tables Vol C Tables 4.2.6.8 and 6.1.1.4'

loop_
_geom_angle_atom_site_label_1
_geom_angle_atom_site_label_2
_geom_angle_atom_site_label_3
_geom_angle
_geom_angle_site_symmetry_1
_geom_angle_site_symmetry_3
_geom_angle_publ_flag
P1 Ni1 P2 73.731(16) . . ?
P1 Ni1 I2 167.918(14) . . ?
P2 Ni1 I2 94.313(13) . . ?
P1 Ni1 I1 93.389(13) . . ?
P2 Ni1 I1 166.932(14) . . ?
I2 Ni1 I1 98.621(7) . . ?
N1 P1 C7 110.53(7) . . ?
N1 P1 C1 111.46(7) . . ?
C7 P1 C1 107.06(7) . . ?
N1 P1 Ni1 94.58(5) . . ?
C7 P1 Ni1 115.62(5) . . ?
C1 P1 Ni1 117.10(5) . . ?
N1 P1 P2 41.51(4) . . ?
C7 P1 P2 127.45(5) . . ?
C1 P1 P2 123.80(5) . . ?
Ni1 P1 P2 53.198(13) . . ?
C6 C1 C2 119.17(15) . . ?
C6 C1 P1 123.17(13) . . ?
C2 C1 P1 117.64(12) . . ?
C3 C2 C1 120.31(16) . . ?
C3 C2 H2 119.2(12) . . ?
C1 C2 H2 120.3(12) . . ?
C4 C3 C2 119.92(18) . . ?
C4 C3 H3 121.1(13) . . ?
C2 C3 H3 119.0(14) . . ?
C3 C4 C5 120.32(17) . . ?
C3 C4 H4 119.5(16) . . ?
C5 C4 H4 120.1(16) . . ?
C4 C5 C6 120.41(18) . . ?
C4 C5 H5 122.6(14) . . ?
C6 C5 H5 117.0(14) . . ?
C5 C6 C1 119.85(18) . . ?
C5 C6 H6 120.2(13) . . ?
C1 C6 H6 119.9(13) . . ?
C12 C7 C8 118.40(15) . . ?
C12 C7 P1 118.64(12) . . ?
C8 C7 P1 122.03(13) . . ?
C9 C8 C7 120.10(17) . . ?
C9 C8 H8 119.4(14) . . ?
C7 C8 H8 120.5(14) . . ?
C10 C9 C8 120.67(18) . . ?
C10 C9 H9 120.2(16) . . ?
C8 C9 H9 119.2(16) . . ?
C11 C10 C9 119.63(17) . . ?
C11 C10 H10 122.1(14) . . ?
C9 C10 H10 118.2(14) . . ?
C10 C11 C12 119.99(18) . . ?
C10 C11 H11 121.5(15) . . ?
C12 C11 H11 118.5(15) . . ?
C11 C12 C7 121.20(17) . . ?
C11 C12 H12 118.9(14) . . ?
C7 C12 H12 119.9(14) . . ?
C25 N1 P2 130.51(11) . . ?
C25 N1 P1 130.34(11) . . ?
P2 N1 P1 96.73(7) . . ?
N1 P2 C19 110.20(7) . . ?
N1 P2 C13 109.67(7) . . ?
C19 P2 C13 107.09(7) . . ?
N1 P2 Ni1 94.70(5) . . ?
C19 P2 Ni1 117.68(5) . . ?
C13 P2 Ni1 116.72(5) . . ?
N1 P2 P1 41.76(4) . . ?
C19 P2 P1 128.71(5) . . ?
C13 P2 P1 121.93(5) . . ?
Ni1 P2 P1 53.070(13) . . ?
C14 C13 C18 118.67(15) . . ?
C14 C13 P2 116.99(13) . . ?
C18 C13 P2 124.29(13) . . ?
C15 C14 C13 120.72(18) . . ?
C15 C14 H14 120.3(14) . . ?
C13 C14 H14 119.0(14) . . ?
C16 C15 C14 120.04(18) . . ?
C16 C15 H15 119.7(16) . . ?
C14 C15 H15 120.2(16) . . ?
C17 C16 C15 119.94(17) . . ?
C17 C16 H16 119.2(15) . . ?
C15 C16 H16 120.8(15) . . ?
C16 C17 C18 120.39(18) . . ?
C16 C17 H17 120.3(15) . . ?
C18 C17 H17 119.2(16) . . ?
C17 C18 C13 120.20(17) . . ?
C17 C18 H18 119.9(16) . . ?
C13 C18 H18 119.8(16) . . ?
C24 C19 C20 118.80(15) . . ?
C24 C19 P2 120.14(13) . . ?
C20 C19 P2 120.93(13) . . ?
C21 C20 C19 120.54(18) . . ?
C21 C20 H20 119.4(13) . . ?
C19 C20 H20 120.0(13) . . ?
C22 C21 C20 120.03(18) . . ?
C22 C21 H21 121.0(13) . . ?
C20 C21 H21 119.0(13) . . ?
C21 C22 C23 120.20(17) . . ?
C21 C22 H22 121.2(15) . . ?
C23 C22 H22 118.6(15) . . ?
C22 C23 C24 120.26(19) . . ?
C22 C23 H23 120.8(14) . . ?
C24 C23 H23 118.9(14) . . ?
C23 C24 C19 120.12(17) . . ?
C23 C24 H24 120.8(13) . . ?
C19 C24 H24 119.0(13) . . ?
N1 C25 C28 108.62(14) . . ?
N1 C25 C27 109.11(14) . . ?
C28 C25 C27 108.80(16) . . ?
N1 C25 C26 110.31(14) . . ?
C28 C25 C26 111.26(17) . . ?
C27 C25 C26 108.70(16) . . ?
C25 C26 H26A 108.9(16) . . ?
C25 C26 H26B 113.4(16) . . ?
H26A C26 H26B 108(2) . . ?
C25 C26 H26C 112.5(16) . . ?
H26A C26 H26C 110(2) . . ?
H26B C26 H26C 104(2) . . ?
C25 C27 H27A 109.7(16) . . ?
C25 C27 H27B 106.9(16) . . ?
H27A C27 H27B 110(2) . . ?
C25 C27 H27C 111.5(13) . . ?
H27A C27 H27C 110(2) . . ?
H27B C27 H27C 108(2) . . ?
C25 C28 H28A 108.3(13) . . ?
C25 C28 H28B 109.9(14) . . ?
H28A C28 H28B 110.6(18) . . ?
C25 C28 H28C 110.9(14) . . ?
H28A C28 H28C 105.4(18) . . ?
H28B C28 H28C 111.6(19) . . ?

loop_
_geom_bond_atom_site_label_1
_geom_bond_atom_site_label_2
_geom_bond_distance
_geom_bond_site_symmetry_2
_geom_bond_publ_flag
Ni1 P1 2.1333(4) . ?
Ni1 P2 2.1368(4) . ?
Ni1 I2 2.5132(2) . ?
Ni1 I1 2.5173(2) . ?
P1 N1 1.7181(13) . ?
P1 C7 1.8078(15) . ?
P1 C1 1.8138(16) . ?
P1 P2 2.5618(5) . ?
C1 C6 1.398(2) . ?
C1 C2 1.400(2) . ?
C2 C3 1.392(2) . ?
C2 H2 0.92(2) . ?
C3 C4 1.380(3) . ?
C3 H3 0.95(2) . ?
C4 C5 1.384(3) . ?
C4 H4 0.92(3) . ?
C5 C6 1.391(3) . ?
C5 H5 0.93(2) . ?
C6 H6 0.95(2) . ?
C7 C12 1.389(2) . ?
C7 C8 1.390(2) . ?
C8 C9 1.388(3) . ?
C8 H8 0.94(2) . ?
C9 C10 1.379(3) . ?
C9 H9 0.96(3) . ?
C10 C11 1.375(3) . ?
C10 H10 0.92(2) . ?
C11 C12 1.382(3) . ?
C11 H11 0.94(2) . ?
C12 H12 0.92(2) . ?
N1 C25 1.5144(19) . ?
N1 P2 1.7096(13) . ?
P2 C19 1.8139(16) . ?
P2 C13 1.8142(16) . ?
C13 C14 1.392(2) . ?
C13 C18 1.393(2) . ?
C14 C15 1.385(3) . ?
C14 H14 0.94(2) . ?
C15 C16 1.381(3) . ?
C15 H15 0.94(3) . ?
C16 C17 1.374(3) . ?
C16 H16 0.96(2) . ?
C17 C18 1.392(3) . ?
C17 H17 0.92(3) . ?
C18 H18 0.89(2) . ?
C19 C24 1.395(2) . ?
C19 C20 1.401(2) . ?
C20 C21 1.391(3) . ?
C20 H20 0.93(2) . ?
C21 C22 1.376(3) . ?
C21 H21 1.00(2) . ?
C22 C23 1.386(3) . ?
C22 H22 0.96(2) . ?
C23 C24 1.392(2) . ?
C23 H23 0.96(2) . ?
C24 H24 0.94(2) . ?
C25 C28 1.524(3) . ?
C25 C27 1.527(3) . ?
C25 C26 1.531(3) . ?
C26 H26A 0.89(3) . ?
C26 H26B 0.95(3) . ?
C26 H26C 0.93(3) . ?
C27 H27A 0.97(3) . ?
C27 H27B 0.92(3) . ?
C27 H27C 1.00(2) . ?
C28 H28A 0.99(2) . ?
C28 H28B 1.01(2) . ?
C28 H28C 0.91(2) . ?
